data_7231521
loop_
_publ_author_name
'Athanasopoulos, Evangelos D.'
'Armakola, Eirini'
'Koutsoukos, Petros G.'
'Demadis, Konstantinos D.'

_publ_section_title
;
 Nucleation and crystal growth of barium sulfate: inhibition in the
 presence of rigid and flexible triphosphonate additives
;
_journal_issue 41
_journal_name_full CrystEngComm
_journal_page_first 6589
_journal_paper_doi 10.1039/C8CE01116H
_journal_volume 20
_journal_year 2018
_chemical_formula_moiety 'C6 H15 Ba O13 P3'
_chemical_formula_sum 'C6 H15 Ba O13 P3'
_chemical_formula_weight 525.43
_space_group_crystal_system triclinic
_space_group_IT_number 2
_space_group_name_Hall '-P 1'
_space_group_name_H-M_alt 'P -1'
_symmetry_space_group_name_Hall '-P 1'
_symmetry_space_group_name_H-M 'P -1'
_atom_sites_solution_hydrogens mixed
_audit_creation_date 2017-02-17
_audit_creation_method
;
Olex2 1.2
(compiled 2017.01.04 svn.r3372 for OlexSys, GUI svn.r5292)
;
_audit_update_record
;
2018-07-02 deposited with the CCDC.
2018-09-12 downloaded from the CCDC.
;
_cell_angle_alpha 65.7250(10)
_cell_angle_beta 73.5340(10)
_cell_angle_gamma 72.6740(10)
_cell_formula_units_Z 2
_cell_length_a 7.2684(3)
_cell_length_b 11.2015(5)
_cell_length_c 11.2573(5)
_cell_measurement_reflns_used 9946
_cell_measurement_temperature 293(2)
_cell_measurement_theta_max 27.56
_cell_measurement_theta_min 2.99
_cell_volume 783.82(6)
_computing_cell_refinement 'SAINT v8.37A (Bruker, 2015)'
_computing_data_collection 'Bruker Apex3, 2016'
_computing_data_reduction 'SAINT v8.37A (Bruker, 2015)'
_computing_molecular_graphics 'Olex2 (Dolomanov et al., 2009)'
_computing_publication_material 'Olex2 (Dolomanov et al., 2009)'
_computing_structure_refinement 'XL (Sheldrick, 2008)'
_computing_structure_solution 'XS (Sheldrick, 2008)'
_diffrn_ambient_temperature 293(2)
_diffrn_measured_fraction_theta_full 0.999
_diffrn_measured_fraction_theta_max 0.998
_diffrn_measurement_device_type 'Bruker D8 Venture'
_diffrn_measurement_method '\f and \w scans'
_diffrn_radiation_monochromator multilayer
_diffrn_radiation_type MoK\a
_diffrn_radiation_wavelength 0.71073
_diffrn_reflns_av_R_equivalents 0.0375
_diffrn_reflns_av_unetI/netI 0.0195
_diffrn_reflns_Laue_measured_fraction_full 0.999
_diffrn_reflns_Laue_measured_fraction_max 0.998
_diffrn_reflns_limit_h_max 9
_diffrn_reflns_limit_h_min -9
_diffrn_reflns_limit_k_max 14
_diffrn_reflns_limit_k_min -14
_diffrn_reflns_limit_l_max 14
_diffrn_reflns_limit_l_min -14
_diffrn_reflns_number 29507
_diffrn_reflns_point_group_measured_fraction_full 0.999
_diffrn_reflns_point_group_measured_fraction_max 0.998
_diffrn_reflns_theta_full 25.242
_diffrn_reflns_theta_max 27.582
_diffrn_reflns_theta_min 2.019
_diffrn_source 'high brilliance microfocus sealed tube'
_diffrn_standards_number 0
_exptl_absorpt_coefficient_mu 2.904
_exptl_absorpt_correction_T_max 0.7456
_exptl_absorpt_correction_T_min 0.5930
_exptl_absorpt_correction_type multi-scan
_exptl_absorpt_process_details
'SADABS-2014/5 (Bruker,2014/5) was used for absorption correction. wR2(int) was 0.0893 before and 0.0518 after correction. The Ratio of minimum to maximum transmission is 0.7953. The \l/2 correction factor is Not present.'
_exptl_crystal_colour colourless
_exptl_crystal_colour_primary colourless
_exptl_crystal_density_diffrn 2.226
_exptl_crystal_description block
_exptl_crystal_F_000 512
_exptl_crystal_size_max 0.1
_exptl_crystal_size_mid 0.1
_exptl_crystal_size_min 0.08
_refine_diff_density_max 0.529
_refine_diff_density_min -1.189
_refine_diff_density_rms 0.099
_refine_ls_extinction_method none
_refine_ls_goodness_of_fit_ref 1.080
_refine_ls_hydrogen_treatment constr
_refine_ls_matrix_type full
_refine_ls_number_parameters 215
_refine_ls_number_reflns 3638
_refine_ls_number_restraints 0
_refine_ls_restrained_S_all 1.080
_refine_ls_R_factor_all 0.0210
_refine_ls_R_factor_gt 0.0199
_refine_ls_shift/su_max 0.001
_refine_ls_shift/su_mean 0.000
_refine_ls_structure_factor_coef Fsqd
_refine_ls_weighting_details 'w=1/[\s^2^(Fo^2^)+(0.0260P)^2^+0.9374P] where P=(Fo^2^+2Fc^2^)/3'
_refine_ls_weighting_scheme calc
_refine_ls_wR_factor_gt 0.0513
_refine_ls_wR_factor_ref 0.0517
_reflns_Friedel_coverage 0.000
_reflns_number_gt 3477
_reflns_number_total 3638
_reflns_threshold_expression 'I > 2\s(I)'
_cod_data_source_file c8ce01116h2.cif
_cod_data_source_block bah6btp25_a
_cod_depositor_comments 'Adding full bibliography for 7231521.cif.'
_cod_database_code 7231521
_shelx_shelxl_version_number 2014/7
_shelx_space_group_comment
;
The symmetry employed for this shelxl refinement is uniquely defined
by the following loop, which should always be used as a source of
symmetry information in preference to the above space-group names.
They are only intended as comments.
;
_olex2_refinement_description
;
1. Fixed Uiso
 At 1.2 times of:
  All C(H) groups
 At 1.5 times of:
  All O(H) groups, All O(H,H) groups
2.a Riding coordinates:
 O5(H5)
2.b Rotating group:
 O10(H10A,H10B), O11(H11A,H11B), O12(H12A,H12B), O13(H13A,H13B)
2.c Aromatic/amide H refined with riding coordinates:
 C2(H2A), C4(H4), C6(H6)
2.d Idealised tetrahedral OH refined as rotating group:
 O2(H2), O3(H3), O8(H8)
;
_olex2_submission_special_instructions 'No special instructions were received'

loop_
_space_group_symop_operation_xyz
'x, y, z'
'-x, -y, -z'

loop_
_atom_site_label
_atom_site_type_symbol
_atom_site_fract_x
_atom_site_fract_y
_atom_site_fract_z
_atom_site_U_iso_or_equiv
_atom_site_adp_type
_atom_site_occupancy
_atom_site_site_symmetry_order
_atom_site_calc_flag
_atom_site_refinement_flags_posn
Ba1 Ba 0.86032(2) 0.14123(2) 0.24135(2) 0.01694(5) Uani 1 1 d .
P1 P 0.40908(8) 0.46437(5) 0.21028(5) 0.01338(11) Uani 1 1 d .
O1 O 0.5923(3) 0.36210(18) 0.21708(18) 0.0275(4) Uani 1 1 d .
C1 C 0.3177(3) 0.4850(2) 0.3677(2) 0.0134(4) Uani 1 1 d .
P2 P 0.02596(8) 0.78605(5) 0.50916(5) 0.01222(10) Uani 1 1 d .
O2 O 0.2413(3) 0.43412(18) 0.17183(17) 0.0236(4) Uani 1 1 d .
H2 H 0.2047 0.3679 0.2306 0.035 Uiso 1 1 calc GR
C2 C 0.2074(3) 0.6070(2) 0.3784(2) 0.0145(4) Uani 1 1 d .
H2A H 0.1741 0.6785 0.3029 0.017 Uiso 1 1 calc R
P3 P 0.34855(8) 0.24392(5) 0.75095(5) 0.01319(11) Uani 1 1 d .
O3 O 0.4242(3) 0.60545(16) 0.10432(16) 0.0214(3) Uani 1 1 d .
H3 H 0.5039 0.6345 0.1184 0.032 Uiso 1 1 calc GR
C3 C 0.1468(3) 0.6227(2) 0.5014(2) 0.0137(4) Uani 1 1 d .
O4 O -0.0791(2) 0.86681(16) 0.39441(16) 0.0199(3) Uani 1 1 d .
C4 C 0.1953(3) 0.5141(2) 0.6151(2) 0.0145(4) Uani 1 1 d .
H4 H 0.1563 0.5241 0.6971 0.017 Uiso 1 1 calc R
O5 O 0.1989(2) 0.85347(16) 0.49523(16) 0.0189(3) Uani 1 1 d .
H5 H 0.2623 0.8703 0.4194 0.028 Uiso 1 1 d R
C5 C 0.3018(3) 0.3908(2) 0.6061(2) 0.0133(4) Uani 1 1 d .
O6 O -0.0915(2) 0.77359(16) 0.64642(15) 0.0176(3) Uani 1 1 d .
C6 C 0.3637(3) 0.3773(2) 0.4821(2) 0.0141(4) Uani 1 1 d .
H6 H 0.4364 0.2958 0.4756 0.017 Uiso 1 1 calc R
O7 O 0.3414(2) 0.28152(17) 0.86660(15) 0.0202(3) Uani 1 1 d .
O8 O 0.1654(3) 0.17838(17) 0.79028(16) 0.0224(3) Uani 1 1 d .
H8 H 0.1444 0.1748 0.7241 0.034 Uiso 1 1 calc GR
O9 O 0.5339(3) 0.15214(18) 0.71367(17) 0.0258(4) Uani 1 1 d .
O10 O 0.7796(6) 0.1174(3) 0.0312(3) 0.0745(10) Uani 1 1 d .
H10A H 0.7881 0.0331 0.0457 0.112 Uiso 1 1 d GR
H10B H 0.7003 0.1898 -0.0093 0.112 Uiso 1 1 d GR
O11 O 0.4977(3) 0.0727(2) 0.3609(3) 0.0513(7) Uani 1 1 d .
H11A H 0.4858 0.0089 0.3390 0.077 Uiso 1 1 d GR
H11B H 0.4031 0.1424 0.3356 0.077 Uiso 1 1 d GR
O12 O 0.9876(3) 0.3483(2) 0.0299(2) 0.0366(5) Uani 1 1 d .
H12A H 0.8909 0.4018 -0.0116 0.055 Uiso 1 1 d GR
H12B H 1.0807 0.3185 -0.0271 0.055 Uiso 1 1 d GR
O13 O 1.2403(3) 0.0527(2) 0.1134(2) 0.0378(5) Uani 1 1 d .
H13A H 1.2960 0.1207 0.0623 0.057 Uiso 1 1 d GR
H13B H 1.3136 -0.0019 0.1721 0.057 Uiso 1 1 d GR

loop_
_atom_site_aniso_label
_atom_site_aniso_U_11
_atom_site_aniso_U_22
_atom_site_aniso_U_33
_atom_site_aniso_U_23
_atom_site_aniso_U_13
_atom_site_aniso_U_12
Ba1 0.01732(7) 0.01373(8) 0.01683(8) -0.00549(5) -0.00172(5) -0.00039(5)
P1 0.0144(2) 0.0123(2) 0.0116(2) -0.0038(2) -0.00166(19) -0.00151(19)
O1 0.0251(9) 0.0261(9) 0.0242(9) -0.0119(7) -0.0030(7) 0.0076(7)
C1 0.0124(9) 0.0135(10) 0.0133(9) -0.0044(8) -0.0027(7) -0.0015(7)
P2 0.0127(2) 0.0096(2) 0.0134(2) -0.00409(19) -0.00241(19) -0.00087(18)
O2 0.0285(9) 0.0264(9) 0.0195(8) -0.0046(7) -0.0056(7) -0.0146(7)
C2 0.0142(9) 0.0118(10) 0.0147(9) -0.0028(8) -0.0044(7) -0.0001(7)
P3 0.0137(2) 0.0115(2) 0.0108(2) -0.00132(19) -0.00217(18) -0.00163(19)
O3 0.0284(9) 0.0178(8) 0.0158(7) 0.0000(6) -0.0044(6) -0.0098(7)
C3 0.0124(9) 0.0112(9) 0.0161(10) -0.0041(8) -0.0035(7) -0.0010(7)
O4 0.0242(8) 0.0136(7) 0.0224(8) -0.0062(6) -0.0112(7) 0.0014(6)
C4 0.0146(9) 0.0136(10) 0.0146(9) -0.0055(8) -0.0016(8) -0.0021(8)
O5 0.0176(7) 0.0215(8) 0.0194(8) -0.0094(6) 0.0014(6) -0.0078(6)
C5 0.0127(9) 0.0123(10) 0.0130(9) -0.0024(8) -0.0028(7) -0.0025(7)
O6 0.0179(7) 0.0163(8) 0.0168(7) -0.0068(6) 0.0017(6) -0.0043(6)
C6 0.0139(9) 0.0111(9) 0.0156(10) -0.0047(8) -0.0025(7) -0.0006(7)
O7 0.0237(8) 0.0238(8) 0.0143(7) -0.0054(6) -0.0026(6) -0.0092(7)
O8 0.0269(9) 0.0234(9) 0.0185(8) -0.0027(7) -0.0050(7) -0.0135(7)
O9 0.0235(8) 0.0193(8) 0.0191(8) -0.0015(7) -0.0016(7) 0.0076(7)
O10 0.159(3) 0.0337(13) 0.0465(15) -0.0018(12) -0.0534(19) -0.0275(18)
O11 0.0228(10) 0.0314(12) 0.0824(18) -0.0065(12) -0.0039(11) -0.0070(8)
O12 0.0285(10) 0.0311(11) 0.0310(10) -0.0014(8) 0.0021(8) -0.0004(8)
O13 0.0275(10) 0.0353(11) 0.0300(10) 0.0019(8) -0.0056(8) 0.0031(8)

loop_
_atom_type_symbol
_atom_type_description
_atom_type_scat_dispersion_real
_atom_type_scat_dispersion_imag
_atom_type_scat_source
C C 0.0033 0.0016 'International Tables Vol C Tables 4.2.6.8 and 6.1.1.4'
H H 0.0000 0.0000 'International Tables Vol C Tables 4.2.6.8 and 6.1.1.4'
Ba Ba -0.3244 2.2819 'International Tables Vol C Tables 4.2.6.8 and 6.1.1.4'
O O 0.0106 0.0060 'International Tables Vol C Tables 4.2.6.8 and 6.1.1.4'
P P 0.1023 0.0942 'International Tables Vol C Tables 4.2.6.8 and 6.1.1.4'

loop_
_geom_angle_atom_site_label_1
_geom_angle_atom_site_label_2
_geom_angle_atom_site_label_3
_geom_angle
_geom_angle_site_symmetry_1
_geom_angle_site_symmetry_3
O1 Ba1 P2 84.35(4) . 2_666
O1 Ba1 O4 140.96(5) . 1_645
O1 Ba1 O5 80.68(5) . 2_666
O1 Ba1 O6 91.67(5) . 2_666
O1 Ba1 O10 91.39(8) . .
O1 Ba1 O11 71.66(6) . .
O1 Ba1 O12 69.60(6) . .
O1 Ba1 O13 139.21(6) . .
O4 Ba1 P2 90.96(3) 1_645 2_666
O4 Ba1 O5 78.70(5) 1_645 2_666
O4 Ba1 O6 99.66(5) 1_645 2_666
O4 Ba1 O13 79.74(5) 1_645 .
O5 Ba1 P2 25.75(3) 2_666 2_666
O5 Ba1 O6 49.84(4) 2_666 2_666
O6 Ba1 P2 24.19(3) 2_666 2_666
O10 Ba1 P2 172.85(6) . 2_666
O10 Ba1 O4 95.95(6) . 1_645
O10 Ba1 O5 158.62(9) . 2_666
O10 Ba1 O6 151.00(8) . 2_666
O10 Ba1 O11 81.97(10) . .
O10 Ba1 O13 78.64(10) . .
O11 Ba1 P2 102.03(6) . 2_666
O11 Ba1 O4 71.53(6) . 1_645
O11 Ba1 O5 76.69(7) . 2_666
O11 Ba1 O6 126.18(7) . 2_666
O11 Ba1 O13 143.24(7) . .
O12 Ba1 P2 96.94(5) . 2_666
O12 Ba1 O4 149.27(6) . 1_645
O12 Ba1 O5 118.55(6) . 2_666
O12 Ba1 O6 77.95(6) . 2_666
O12 Ba1 O10 76.16(8) . .
O12 Ba1 O11 134.54(7) . .
O12 Ba1 O13 69.62(6) . .
O13 Ba1 P2 100.88(5) . 2_666
O13 Ba1 O5 120.00(5) . 2_666
O13 Ba1 O6 80.29(6) . 2_666
O1 P1 C1 109.22(10) . .
O1 P1 O2 115.25(11) . .
O1 P1 O3 115.99(11) . .
O2 P1 C1 108.06(10) . .
O3 P1 C1 106.88(10) . .
O3 P1 O2 100.76(9) . .
P1 O1 Ba1 165.89(12) . .
C2 C1 P1 121.80(16) . .
C2 C1 C6 119.24(19) . .
C6 C1 P1 118.92(16) . .
C3 P2 Ba1 114.77(7) . 2_666
O4 P2 Ba1 134.67(7) . 2_666
O4 P2 C3 109.93(9) . .
O4 P2 O5 109.38(9) . .
O4 P2 O6 117.33(10) . .
O5 P2 Ba1 52.27(6) . 2_666
O5 P2 C3 104.73(9) . .
O6 P2 Ba1 52.18(6) . 2_666
O6 P2 C3 110.44(10) . .
O6 P2 O5 104.15(9) . .
P1 O2 H2 109.5 . .
C1 C2 H2A 119.6 . .
C3 C2 C1 120.73(19) . .
C3 C2 H2A 119.6 . .
O7 P3 C5 111.19(10) . .
O7 P3 O8 105.45(9) . .
O8 P3 C5 104.04(9) . .
O9 P3 C5 108.89(10) . .
O9 P3 O7 115.73(10) . .
O9 P3 O8 110.88(11) . .
P1 O3 H3 109.5 . .
C2 C3 P2 119.35(16) . .
C2 C3 C4 119.33(19) . .
C4 C3 P2 121.10(16) . .
P2 O4 Ba1 131.34(9) . 1_465
C3 C4 H4 119.7 . .
C5 C4 C3 120.53(19) . .
C5 C4 H4 119.7 . .
Ba1 O5 H5 148.8 2_666 .
P2 O5 Ba1 101.98(7) . 2_666
P2 O5 H5 109.2 . .
C4 C5 P3 122.17(16) . .
C4 C5 C6 119.40(19) . .
C6 C5 P3 118.29(16) . .
P2 O6 Ba1 103.63(7) . 2_666
C1 C6 H6 119.6 . .
C5 C6 C1 120.74(19) . .
C5 C6 H6 119.6 . .
P3 O8 H8 109.5 . .
Ba1 O10 H10A 110.1 . .
Ba1 O10 H10B 110.3 . .
H10A O10 H10B 131.1 . .
Ba1 O11 H11A 110.6 . .
Ba1 O11 H11B 110.3 . .
H11A O11 H11B 108.2 . .
Ba1 O12 H12A 110.8 . .
Ba1 O12 H12B 110.6 . .
H12A O12 H12B 108.1 . .
Ba1 O13 H13A 110.5 . .
Ba1 O13 H13B 110.3 . .
H13A O13 H13B 108.5 . .

loop_
_geom_bond_atom_site_label_1
_geom_bond_atom_site_label_2
_geom_bond_distance
_geom_bond_site_symmetry_2
Ba1 O1 2.6203(17) .
Ba1 P2 3.5822(5) 2_666
Ba1 O4 2.8073(16) 1_645
Ba1 O5 2.8962(16) 2_666
Ba1 O6 2.9117(16) 2_666
Ba1 O10 2.723(2) .
Ba1 O11 2.773(2) .
Ba1 O12 2.7192(19) .
Ba1 O13 2.824(2) .
P1 O1 1.4727(18) .
P1 C1 1.792(2) .
P1 O2 1.5670(17) .
P1 O3 1.5529(16) .
C1 C2 1.397(3) .
C1 C6 1.397(3) .
P2 Ba1 3.5823(6) 2_666
P2 C3 1.805(2) .
P2 O4 1.5024(16) .
P2 O5 1.5911(16) .
P2 O6 1.5104(16) .
O2 H2 0.8200 .
C2 H2A 0.9300 .
C2 C3 1.397(3) .
P3 C5 1.805(2) .
P3 O7 1.5082(17) .
P3 O8 1.5773(17) .
P3 O9 1.5026(17) .
O3 H3 0.8200 .
C3 C4 1.400(3) .
O4 Ba1 2.8072(16) 1_465
C4 H4 0.9300 .
C4 C5 1.396(3) .
O5 Ba1 2.8962(16) 2_666
O5 H5 0.8200 .
C5 C6 1.397(3) .
O6 Ba1 2.9117(16) 2_666
C6 H6 0.9300 .
O8 H8 0.8200 .
O10 H10A 0.8749 .
O10 H10B 0.8744 .
O11 H11A 0.8788 .
O11 H11B 0.8784 .
O12 H12A 0.8812 .
O12 H12B 0.8811 .
O13 H13A 0.8758 .
O13 H13B 0.8755 .

loop_
_geom_hbond_atom_site_label_D
_geom_hbond_atom_site_label_H
_geom_hbond_atom_site_label_A
_geom_hbond_distance_DH
_geom_hbond_distance_HA
_geom_hbond_distance_DA
_geom_hbond_angle_DHA
_geom_hbond_site_symmetry_A
O2 H2 O6 0.82 1.85 2.668(2) 172.2 2_566
O3 H3 O7 0.82 1.75 2.560(2) 171.8 2_666
O5 H5 O9 0.82 1.83 2.601(2) 157.2 2_666
O8 H8 O4 0.82 1.80 2.601(2) 166.9 2_566
O10 H10A O8 0.87 2.33 3.060(3) 141.5 2_656
O10 H10A O13 0.87 2.43 3.025(4) 125.3 2_755
O10 H10B O3 0.87 2.13 2.968(3) 161.6 2_665
O11 H11A O9 0.88 2.17 3.048(3) 178.1 2_656
O11 H11B O6 0.88 2.16 2.947(3) 148.1 2_566
O12 H12A O2 0.88 2.18 3.007(3) 155.7 2_665
O12 H12B O7 0.88 1.96 2.803(3) 159.2 1_654
O13 H13A O7 0.88 2.21 2.990(3) 148.1 1_654
O13 H13B O9 0.88 1.91 2.764(3) 166.3 2_756
